data_1504056
loop_
_publ_author_name
'Zhai, Linyi'
'Shukla, Ruchi'
'Rathore, Rajendra'

_publ_section_title
;
 Oxidative C-C bond formation (Scholl reaction) with DDQ as an efficient
 and easily recyclable oxidant.
;
_journal_issue 15
_journal_name_full 'Organic letters'
_journal_page_first 3474
_journal_page_last 3477
_journal_paper_doi 10.1021/ol901331p
_journal_volume 11
_journal_year 2009
_chemical_formula_sum 'C66 H66'
_chemical_formula_weight 859.19
_chemical_name_systematic
; 
 ? 
;
_space_group_IT_number 14
_symmetry_cell_setting monoclinic
_symmetry_space_group_name_Hall '-P 2ybc'
_symmetry_space_group_name_H-M 'P 1 21/c 1'
_atom_sites_solution_hydrogens geom
_atom_sites_solution_primary direct
_atom_sites_solution_secondary difmap
_audit_creation_method SHELXL-97
_cell_angle_alpha 90.00
_cell_angle_beta 94.962(2)
_cell_angle_gamma 90.00
_cell_formula_units_Z 4
_cell_length_a 15.0858(4)
_cell_length_b 17.9286(5)
_cell_length_c 17.9396(5)
_cell_measurement_reflns_used 9256
_cell_measurement_temperature 100(2)
_cell_measurement_theta_max 67
_cell_measurement_theta_min 3
_cell_volume 4833.9(2)
_computing_cell_refinement 'SAINT v7.60A (Bruker, 2009)'
_computing_data_collection 'APEX2-2009.3-0 (Bruker, 2009)'
_computing_data_reduction 'SADABS-2008/1 (Bruker, 2008)'
_computing_molecular_graphics 'XP v5.1 (Bruker, 1998)'
_computing_publication_material 'XCIF-2008/2 (Bruker, 2008)'
_computing_structure_refinement 'SHELXL-2008/4(Bruker, 2008)'
_computing_structure_solution 'XS/SHELXTL-2008/4 (Bruker, 2008)'
_diffrn_ambient_temperature 100(2)
_diffrn_measured_fraction_theta_full 0.981
_diffrn_measured_fraction_theta_max 0.981
_diffrn_measurement_device_type 'Bruker APEX2 CCD detector'
_diffrn_measurement_method '\w scans'
_diffrn_radiation_monochromator graphite
_diffrn_radiation_source 'fine-focus sealed tube'
_diffrn_radiation_type CuK\a
_diffrn_radiation_wavelength 1.54178
_diffrn_reflns_av_R_equivalents 0.0306
_diffrn_reflns_av_sigmaI/netI 0.0228
_diffrn_reflns_limit_h_max 17
_diffrn_reflns_limit_h_min -17
_diffrn_reflns_limit_k_max 21
_diffrn_reflns_limit_k_min 0
_diffrn_reflns_limit_l_max 21
_diffrn_reflns_limit_l_min 0
_diffrn_reflns_number 39987
_diffrn_reflns_theta_full 67.80
_diffrn_reflns_theta_max 67.80
_diffrn_reflns_theta_min 2.94
_exptl_absorpt_coefficient_mu 0.495
_exptl_absorpt_correction_T_max 0.9757
_exptl_absorpt_correction_T_min 0.9340
_exptl_absorpt_correction_type multi-scan
_exptl_absorpt_process_details
;
 SADABS. Program for empirical absorption correction of
 area-detector data. University of Goetingen. Germany. 
 Sheldrick, G. M. 1996
;
_exptl_crystal_colour yellow
_exptl_crystal_density_diffrn 1.181
_exptl_crystal_density_method 'not measured'
_exptl_crystal_description prism
_exptl_crystal_F_000 1848
_exptl_crystal_size_max 0.14
_exptl_crystal_size_mid 0.12
_exptl_crystal_size_min 0.05
_refine_diff_density_max 0.209
_refine_diff_density_min -0.186
_refine_diff_density_rms 0.041
_refine_ls_extinction_method none
_refine_ls_goodness_of_fit_ref 1.003
_refine_ls_hydrogen_treatment constr
_refine_ls_matrix_type full
_refine_ls_number_parameters 613
_refine_ls_number_reflns 8596
_refine_ls_number_restraints 0
_refine_ls_restrained_S_all 1.003
_refine_ls_R_factor_all 0.0594
_refine_ls_R_factor_gt 0.0445
_refine_ls_shift/su_max 0.001
_refine_ls_shift/su_mean 0.000
_refine_ls_structure_factor_coef Fsqd
_refine_ls_weighting_details 'calc w=1/[\s^2^(Fo^2^)+(0.0706P)^2^+1.2404P] where P=(Fo^2^+2Fc^2^)/3'
_refine_ls_weighting_scheme calc
_refine_ls_wR_factor_gt 0.1157
_refine_ls_wR_factor_ref 0.1253
_reflns_number_gt 6752
_reflns_number_total 8596
_reflns_threshold_expression >2sigma(I)
_cod_data_source_file ol901331p_si_002.cif
_cod_data_source_block raj15n
_cod_depositor_comments
;
The following automatic conversions were performed:

'_exptl_absorpt_correction_type' value 'multi-scan'' was replaced
with the value 'multi-scan' as specified in the replacement file
'src/cod-tools/trunk/data/replacement-values/replacement_values.lst'.

Automatic conversion script
Id: cif_fix_values 5376 2017-05-30 11:51:03Z andrius 
;
_cod_original_sg_symbol_H-M 'P 21/c'
_cod_database_code 1504056

loop_
_symmetry_equiv_pos_as_xyz
'x, y, z'
'-x, y+1/2, -z+1/2'
'-x, -y, -z'
'x, -y-1/2, z-1/2'

loop_
_atom_site_label
_atom_site_type_symbol
_atom_site_fract_x
_atom_site_fract_y
_atom_site_fract_z
_atom_site_U_iso_or_equiv
_atom_site_adp_type
_atom_site_occupancy
_atom_site_symmetry_multiplicity
_atom_site_calc_flag
_atom_site_refinement_flags
C1 C 0.50765(9) 0.95539(7) 0.08961(7) 0.0166(3) Uani 1 1 d .
C2 C 0.47804(9) 0.89483(7) 0.04324(7) 0.0160(3) Uani 1 1 d .
C3 C 0.53711(9) 0.83589(7) 0.02996(7) 0.0173(3) Uani 1 1 d .
C4 C 0.62586(9) 0.83747(7) 0.06266(7) 0.0174(3) Uani 1 1 d .
C5 C 0.65550(9) 0.89783(7) 0.10926(7) 0.0173(3) Uani 1 1 d .
C6 C 0.59638(9) 0.95662(7) 0.12307(7) 0.0165(3) Uani 1 1 d .
C11 C 0.44647(9) 1.01396(7) 0.10569(7) 0.0171(3) Uani 1 1 d .
C12 C 0.35571(9) 1.01062(7) 0.07719(7) 0.0178(3) Uani 1 1 d .
C13 C 0.29680(9) 1.06477(8) 0.09944(8) 0.0203(3) Uani 1 1 d .
H13A H 0.2361 1.0620 0.0805 0.024 Uiso 1 1 calc R
C14 C 0.32327(9) 1.12263(8) 0.14821(8) 0.0190(3) Uani 1 1 d .
C15 C 0.41303(9) 1.12633(8) 0.17318(8) 0.0200(3) Uani 1 1 d .
H15A H 0.4331 1.1667 0.2045 0.024 Uiso 1 1 calc R
C16 C 0.47486(9) 1.07343(7) 0.15424(7) 0.0179(3) Uani 1 1 d .
C10 C 0.25571(9) 1.17555(8) 0.18033(8) 0.0220(3) Uani 1 1 d .
C17 C 0.17634(10) 1.19079(9) 0.12354(9) 0.0304(4) Uani 1 1 d .
H17A H 0.1445 1.1441 0.1117 0.046 Uiso 1 1 calc R
H17B H 0.1975 1.2116 0.0778 0.046 Uiso 1 1 calc R
H17C H 0.1362 1.2265 0.1447 0.046 Uiso 1 1 calc R
C18 C 0.22275(13) 1.13764(10) 0.24947(10) 0.0400(4) Uani 1 1 d .
H18A H 0.1964 1.0892 0.2352 0.060 Uiso 1 1 calc R
H18B H 0.1779 1.1692 0.2702 0.060 Uiso 1 1 calc R
H18C H 0.2729 1.1303 0.2872 0.060 Uiso 1 1 calc R
C19 C 0.29711(10) 1.25121(9) 0.20366(10) 0.0315(4) Uani 1 1 d .
H19A H 0.2503 1.2852 0.2174 0.047 Uiso 1 1 calc R
H19B H 0.3264 1.2724 0.1618 0.047 Uiso 1 1 calc R
H19C H 0.3410 1.2443 0.2466 0.047 Uiso 1 1 calc R
C21 C 0.38660(9) 0.89207(7) 0.01150(7) 0.0169(3) Uani 1 1 d .
C22 C 0.35620(9) 0.83097(7) -0.03409(7) 0.0177(3) Uani 1 1 d .
C23 C 0.26664(9) 0.82696(8) -0.05981(8) 0.0197(3) Uani 1 1 d .
H23A H 0.2468 0.7857 -0.0901 0.024 Uiso 1 1 calc R
C24 C 0.20512(9) 0.88056(8) -0.04316(8) 0.0192(3) Uani 1 1 d .
C25 C 0.23620(9) 0.94141(8) -0.00028(8) 0.0193(3) Uani 1 1 d .
H25A H 0.1955 0.9797 0.0101 0.023 Uiso 1 1 calc R
C26 C 0.32516(9) 0.94809(7) 0.02808(7) 0.0179(3) Uani 1 1 d .
C20 C 0.10652(9) 0.86814(8) -0.06963(8) 0.0204(3) Uani 1 1 d .
C27 C 0.04934(9) 0.93510(8) -0.05154(9) 0.0245(3) Uani 1 1 d .
H27A H 0.0721 0.9801 -0.0744 0.037 Uiso 1 1 calc R
H27B H 0.0516 0.9417 0.0028 0.037 Uiso 1 1 calc R
H27C H -0.0123 0.9264 -0.0715 0.037 Uiso 1 1 calc R
C28 C 0.09527(10) 0.85525(8) -0.15453(8) 0.0234(3) Uani 1 1 d .
H28A H 0.1178 0.8987 -0.1802 0.035 Uiso 1 1 calc R
H28B H 0.0321 0.8481 -0.1706 0.035 Uiso 1 1 calc R
H28C H 0.1287 0.8107 -0.1670 0.035 Uiso 1 1 calc R
C29 C 0.07281(10) 0.79872(8) -0.03028(8) 0.0251(3) Uani 1 1 d .
H29A H 0.0098 0.7907 -0.0464 0.038 Uiso 1 1 calc R
H29B H 0.0799 0.8062 0.0240 0.038 Uiso 1 1 calc R
H29C H 0.1073 0.7550 -0.0434 0.038 Uiso 1 1 calc R
C31 C 0.50628(9) 0.77303(7) -0.01573(7) 0.0174(3) Uani 1 1 d .
C32 C 0.56362(9) 0.71232(8) -0.02709(8) 0.0190(3) Uani 1 1 d .
C33 C 0.53132(9) 0.65185(8) -0.06981(8) 0.0218(3) Uani 1 1 d .
H33A H 0.5699 0.6109 -0.0761 0.026 Uiso 1 1 calc R
C34 C 0.44484(9) 0.64885(8) -0.10372(8) 0.0213(3) Uani 1 1 d .
C35 C 0.39013(9) 0.70918(8) -0.09335(8) 0.0198(3) Uani 1 1 d .
H35A H 0.3314 0.7089 -0.1172 0.024 Uiso 1 1 calc R
C36 C 0.41782(9) 0.77062(8) -0.04914(7) 0.0181(3) Uani 1 1 d .
C30 C 0.41547(10) 0.58092(9) -0.15113(9) 0.0288(4) Uani 1 1 d .
C37 C 0.31761(11) 0.58582(9) -0.18258(10) 0.0362(4) Uani 1 1 d .
H37A H 0.2795 0.5889 -0.1412 0.054 Uiso 1 1 calc R
H37B H 0.3020 0.5413 -0.2126 0.054 Uiso 1 1 calc R
H37C H 0.3090 0.6304 -0.2140 0.054 Uiso 1 1 calc R
C38 C 0.47342(12) 0.57696(12) -0.21755(11) 0.0472(5) Uani 1 1 d .
H38A H 0.5358 0.5701 -0.1988 0.071 Uiso 1 1 calc R
H38B H 0.4672 0.6234 -0.2463 0.071 Uiso 1 1 calc R
H38C H 0.4541 0.5349 -0.2498 0.071 Uiso 1 1 calc R
C39 C 0.42766(13) 0.50985(9) -0.10420(12) 0.0466(5) Uani 1 1 d .
H39A H 0.4907 0.5039 -0.0868 0.070 Uiso 1 1 calc R
H39B H 0.4077 0.4667 -0.1347 0.070 Uiso 1 1 calc R
H39C H 0.3924 0.5134 -0.0609 0.070 Uiso 1 1 calc R
C41 C 0.68604(9) 0.77724(8) 0.04947(8) 0.0185(3) Uani 1 1 d .
C42 C 0.77574(9) 0.77941(8) 0.07963(8) 0.0196(3) Uani 1 1 d .
C43 C 0.83250(9) 0.72014(8) 0.06562(8) 0.0208(3) Uani 1 1 d .
H43A H 0.8928 0.7221 0.0859 0.025 Uiso 1 1 calc R
C44 C 0.80371(9) 0.65892(8) 0.02325(8) 0.0207(3) Uani 1 1 d .
C45 C 0.71524(9) 0.65725(8) -0.00568(8) 0.0213(3) Uani 1 1 d .
H45A H 0.6944 0.6153 -0.0344 0.026 Uiso 1 1 calc R
C46 C 0.65600(9) 0.71485(8) 0.00590(8) 0.0193(3) Uani 1 1 d .
C40 C 0.86424(10) 0.59289(8) 0.00787(8) 0.0242(3) Uani 1 1 d .
C47 C 0.95982(10) 0.60503(9) 0.04263(10) 0.0332(4) Uani 1 1 d .
H47A H 0.9594 0.6117 0.0968 0.050 Uiso 1 1 calc R
H47B H 0.9848 0.6496 0.0208 0.050 Uiso 1 1 calc R
H47C H 0.9962 0.5615 0.0325 0.050 Uiso 1 1 calc R
C48 C 0.82627(10) 0.52241(8) 0.04124(9) 0.0287(3) Uani 1 1 d .
H48A H 0.8200 0.5303 0.0946 0.043 Uiso 1 1 calc R
H48B H 0.8666 0.4804 0.0351 0.043 Uiso 1 1 calc R
H48C H 0.7679 0.5114 0.0154 0.043 Uiso 1 1 calc R
C49 C 0.86587(12) 0.58261(10) -0.07695(9) 0.0358(4) Uani 1 1 d .
H49A H 0.8891 0.6279 -0.0988 0.054 Uiso 1 1 calc R
H49B H 0.8054 0.5731 -0.0994 0.054 Uiso 1 1 calc R
H49C H 0.9042 0.5402 -0.0869 0.054 Uiso 1 1 calc R
C51 C 0.74598(9) 0.89919(7) 0.14306(7) 0.0178(3) Uani 1 1 d .
C52 C 0.77490(9) 0.95639(8) 0.19346(8) 0.0189(3) Uani 1 1 d .
C53 C 0.86376(9) 0.95742(8) 0.22367(8) 0.0203(3) Uani 1 1 d .
H53A H 0.8824 0.9956 0.2583 0.024 Uiso 1 1 calc R
C54 C 0.92567(9) 0.90474(8) 0.20488(8) 0.0212(3) Uani 1 1 d .
C55 C 0.89540(9) 0.84773(8) 0.15681(8) 0.0217(3) Uani 1 1 d .
H55A H 0.9364 0.8106 0.1440 0.026 Uiso 1 1 calc R
C56 C 0.80735(9) 0.84268(8) 0.12650(8) 0.0191(3) Uani 1 1 d .
C50 C 1.02394(9) 0.90764(8) 0.23536(8) 0.0229(3) Uani 1 1 d .
C57 C 1.04593(10) 0.97662(9) 0.28285(9) 0.0297(4) Uani 1 1 d .
H57A H 1.0124 0.9753 0.3273 0.044 Uiso 1 1 calc R
H57B H 1.0297 1.0214 0.2535 0.044 Uiso 1 1 calc R
H57C H 1.1098 0.9775 0.2983 0.044 Uiso 1 1 calc R
C58 C 1.04673(10) 0.83806(9) 0.28277(9) 0.0300(4) Uani 1 1 d .
H58A H 1.0083 0.8358 0.3240 0.045 Uiso 1 1 calc R
H58B H 1.1091 0.8404 0.3031 0.045 Uiso 1 1 calc R
H58C H 1.0374 0.7934 0.2515 0.045 Uiso 1 1 calc R
C59 C 1.08369(10) 0.90950(10) 0.16997(9) 0.0297(4) Uani 1 1 d .
H59A H 1.1463 0.9097 0.1898 0.045 Uiso 1 1 calc R
H59B H 1.0709 0.9546 0.1401 0.045 Uiso 1 1 calc R
H59C H 1.0719 0.8654 0.1384 0.045 Uiso 1 1 calc R
C61 C 0.62539(9) 1.01586(8) 0.17370(7) 0.0177(3) Uani 1 1 d .
C62 C 0.56655(9) 1.07415(8) 0.18907(8) 0.0186(3) Uani 1 1 d .
C63 C 0.59483(9) 1.12874(8) 0.24167(8) 0.0203(3) Uani 1 1 d .
H63A H 0.5558 1.1689 0.2502 0.024 Uiso 1 1 calc R
C64 C 0.67736(9) 1.12654(8) 0.28178(8) 0.0210(3) Uani 1 1 d .
C65 C 0.73459(9) 1.06862(8) 0.26604(8) 0.0209(3) Uani 1 1 d .
H65A H 0.7913 1.0659 0.2933 0.025 Uiso 1 1 calc R
C66 C 0.71189(9) 1.01456(8) 0.21185(8) 0.0189(3) Uani 1 1 d .
C60 C 0.70552(10) 1.18324(8) 0.34341(8) 0.0248(3) Uani 1 1 d .
C67 C 0.63647(12) 1.24524(10) 0.34842(10) 0.0368(4) Uani 1 1 d .
H67A H 0.5806 1.2237 0.3626 0.055 Uiso 1 1 calc R
H67B H 0.6260 1.2699 0.2997 0.055 Uiso 1 1 calc R
H67C H 0.6586 1.2818 0.3861 0.055 Uiso 1 1 calc R
C68 C 0.71818(13) 1.14312(10) 0.41879(9) 0.0413(4) Uani 1 1 d .
H68A H 0.7634 1.1041 0.4165 0.062 Uiso 1 1 calc R
H68B H 0.6617 1.1205 0.4301 0.062 Uiso 1 1 calc R
H68C H 0.7375 1.1790 0.4581 0.062 Uiso 1 1 calc R
C69 C 0.79287(11) 1.22065(10) 0.32665(11) 0.0397(4) Uani 1 1 d .
H69A H 0.8397 1.1828 0.3259 0.060 Uiso 1 1 calc R
H69B H 0.8099 1.2576 0.3655 0.060 Uiso 1 1 calc R
H69C H 0.7849 1.2454 0.2778 0.060 Uiso 1 1 calc R

loop_
_atom_site_aniso_label
_atom_site_aniso_U_11
_atom_site_aniso_U_22
_atom_site_aniso_U_33
_atom_site_aniso_U_23
_atom_site_aniso_U_13
_atom_site_aniso_U_12
C1 0.0201(7) 0.0150(7) 0.0149(7) 0.0020(5) 0.0032(5) 0.0007(5)
C2 0.0178(7) 0.0164(7) 0.0142(7) 0.0026(5) 0.0031(5) 0.0001(5)
C3 0.0201(7) 0.0173(7) 0.0148(7) 0.0017(5) 0.0031(5) 0.0000(5)
C4 0.0186(7) 0.0173(7) 0.0166(7) 0.0012(5) 0.0037(5) 0.0004(5)
C5 0.0192(7) 0.0170(7) 0.0161(7) 0.0026(5) 0.0034(5) -0.0006(5)
C6 0.0195(7) 0.0163(7) 0.0142(7) 0.0028(5) 0.0035(5) -0.0003(5)
C11 0.0196(7) 0.0152(7) 0.0168(7) 0.0021(5) 0.0034(5) 0.0009(5)
C12 0.0199(7) 0.0166(7) 0.0168(7) 0.0017(5) 0.0022(5) 0.0004(5)
C13 0.0184(7) 0.0208(7) 0.0214(7) 0.0003(6) 0.0005(5) 0.0029(5)
C14 0.0218(7) 0.0161(7) 0.0192(7) 0.0017(5) 0.0030(5) 0.0017(5)
C15 0.0244(8) 0.0159(7) 0.0198(7) -0.0025(6) 0.0019(6) -0.0006(6)
C16 0.0200(7) 0.0172(7) 0.0166(7) 0.0022(5) 0.0029(5) -0.0004(5)
C10 0.0215(8) 0.0203(7) 0.0244(8) -0.0036(6) 0.0030(6) 0.0035(6)
C17 0.0239(8) 0.0294(8) 0.0370(9) -0.0105(7) -0.0023(6) 0.0097(6)
C18 0.0492(11) 0.0367(10) 0.0372(10) 0.0035(8) 0.0211(8) 0.0140(8)
C19 0.0264(8) 0.0256(8) 0.0423(10) -0.0136(7) 0.0019(7) 0.0064(6)
C21 0.0189(7) 0.0167(7) 0.0154(7) 0.0022(5) 0.0023(5) -0.0002(5)
C22 0.0197(7) 0.0173(7) 0.0162(7) 0.0012(5) 0.0031(5) 0.0009(5)
C23 0.0215(7) 0.0179(7) 0.0194(7) -0.0026(6) -0.0001(5) -0.0002(5)
C24 0.0194(7) 0.0192(7) 0.0188(7) 0.0010(6) 0.0010(5) 0.0021(5)
C25 0.0193(7) 0.0189(7) 0.0196(7) -0.0010(6) 0.0017(5) 0.0037(5)
C26 0.0205(7) 0.0173(7) 0.0162(7) 0.0019(5) 0.0032(5) 0.0017(5)
C20 0.0194(7) 0.0195(7) 0.0220(7) -0.0032(6) -0.0004(5) 0.0018(5)
C27 0.0186(7) 0.0251(8) 0.0292(8) -0.0054(6) -0.0018(6) 0.0035(6)
C28 0.0216(8) 0.0233(8) 0.0247(8) -0.0023(6) -0.0019(6) -0.0003(6)
C29 0.0210(8) 0.0268(8) 0.0273(8) -0.0008(6) 0.0005(6) 0.0016(6)
C31 0.0188(7) 0.0169(7) 0.0169(7) 0.0003(5) 0.0028(5) -0.0001(5)
C32 0.0204(7) 0.0181(7) 0.0188(7) 0.0004(6) 0.0030(5) 0.0015(6)
C33 0.0217(8) 0.0190(7) 0.0248(8) -0.0038(6) 0.0027(6) 0.0043(6)
C34 0.0225(8) 0.0214(7) 0.0200(7) -0.0023(6) 0.0016(6) 0.0001(6)
C35 0.0181(7) 0.0206(7) 0.0206(7) -0.0028(6) 0.0008(5) 0.0000(5)
C36 0.0197(7) 0.0185(7) 0.0163(7) 0.0014(5) 0.0033(5) 0.0001(5)
C30 0.0262(8) 0.0241(8) 0.0346(9) -0.0109(7) -0.0059(6) 0.0052(6)
C37 0.0328(9) 0.0267(8) 0.0466(11) -0.0124(8) -0.0105(7) 0.0025(7)
C38 0.0405(11) 0.0581(13) 0.0424(11) -0.0272(9) -0.0010(8) 0.0103(9)
C39 0.0437(11) 0.0247(9) 0.0671(14) -0.0060(9) -0.0207(9) -0.0012(8)
C41 0.0207(7) 0.0176(7) 0.0174(7) 0.0022(5) 0.0031(5) 0.0009(5)
C42 0.0211(8) 0.0188(7) 0.0191(7) 0.0014(6) 0.0022(5) 0.0010(6)
C43 0.0185(7) 0.0225(7) 0.0214(7) 0.0000(6) 0.0010(5) 0.0026(6)
C44 0.0218(8) 0.0205(7) 0.0202(7) 0.0014(6) 0.0037(6) 0.0030(6)
C45 0.0232(8) 0.0184(7) 0.0224(7) -0.0030(6) 0.0020(6) 0.0016(6)
C46 0.0211(7) 0.0176(7) 0.0193(7) -0.0007(6) 0.0033(5) 0.0015(5)
C40 0.0231(8) 0.0207(7) 0.0289(8) -0.0015(6) 0.0016(6) 0.0055(6)
C47 0.0249(9) 0.0229(8) 0.0514(11) -0.0055(7) 0.0009(7) 0.0082(6)
C48 0.0279(8) 0.0219(8) 0.0355(9) -0.0005(7) -0.0012(7) 0.0044(6)
C49 0.0392(10) 0.0366(9) 0.0325(9) -0.0014(7) 0.0085(7) 0.0162(7)
C51 0.0195(7) 0.0178(7) 0.0163(7) 0.0032(5) 0.0023(5) -0.0002(5)
C52 0.0198(7) 0.0185(7) 0.0184(7) 0.0019(6) 0.0027(5) -0.0002(5)
C53 0.0224(8) 0.0197(7) 0.0183(7) 0.0000(6) -0.0004(5) -0.0013(6)
C54 0.0207(8) 0.0221(7) 0.0204(7) 0.0020(6) 0.0004(6) 0.0002(6)
C55 0.0205(8) 0.0202(7) 0.0242(8) -0.0002(6) 0.0016(6) 0.0041(6)
C56 0.0201(7) 0.0190(7) 0.0183(7) 0.0012(6) 0.0021(5) 0.0002(5)
C50 0.0205(8) 0.0244(8) 0.0232(8) -0.0009(6) -0.0011(6) 0.0016(6)
C57 0.0200(8) 0.0345(9) 0.0336(9) -0.0051(7) -0.0030(6) 0.0006(6)
C58 0.0228(8) 0.0333(9) 0.0328(9) 0.0060(7) -0.0029(6) 0.0044(6)
C59 0.0216(8) 0.0387(9) 0.0284(8) -0.0016(7) -0.0007(6) 0.0032(7)
C61 0.0203(7) 0.0176(7) 0.0154(7) 0.0024(5) 0.0033(5) -0.0011(5)
C62 0.0209(7) 0.0168(7) 0.0186(7) 0.0019(5) 0.0043(5) -0.0008(5)
C63 0.0228(8) 0.0167(7) 0.0218(7) -0.0017(6) 0.0044(6) 0.0011(5)
C64 0.0229(8) 0.0195(7) 0.0207(7) -0.0005(6) 0.0026(6) -0.0038(6)
C65 0.0183(7) 0.0231(7) 0.0213(7) -0.0013(6) 0.0008(5) -0.0014(6)
C66 0.0199(7) 0.0183(7) 0.0188(7) 0.0012(6) 0.0035(5) -0.0023(5)
C60 0.0241(8) 0.0252(8) 0.0246(8) -0.0084(6) 0.0002(6) 0.0009(6)
C67 0.0400(10) 0.0318(9) 0.0370(10) -0.0171(7) -0.0058(7) 0.0050(7)
C68 0.0600(12) 0.0371(10) 0.0259(9) -0.0080(7) -0.0009(8) 0.0037(8)
C69 0.0351(10) 0.0367(10) 0.0476(11) -0.0205(8) 0.0058(8) -0.0112(7)

loop_
_atom_type_symbol
_atom_type_description
_atom_type_scat_dispersion_real
_atom_type_scat_dispersion_imag
_atom_type_scat_source
C C 0.0181 0.0091 'International Tables Vol C Tables 4.2.6.8 and 6.1.1.4'
H H 0.0000 0.0000 'International Tables Vol C Tables 4.2.6.8 and 6.1.1.4'

loop_
_geom_angle_atom_site_label_1
_geom_angle_atom_site_label_2
_geom_angle_atom_site_label_3
_geom_angle
C2 C1 C6 119.90(12)
C2 C1 C11 120.02(12)
C6 C1 C11 120.01(12)
C3 C2 C1 119.99(12)
C3 C2 C21 120.05(12)
C1 C2 C21 119.93(12)
C2 C3 C4 120.14(12)
C2 C3 C31 120.05(12)
C4 C3 C31 119.80(12)
C3 C4 C5 119.95(12)
C3 C4 C41 120.21(12)
C5 C4 C41 119.84(12)
C4 C5 C6 120.04(13)
C4 C5 C51 119.94(12)
C6 C5 C51 120.02(12)
C5 C6 C1 119.97(12)
C5 C6 C61 119.83(12)
C1 C6 C61 120.14(12)
C16 C11 C12 118.86(12)
C16 C11 C1 120.33(12)
C12 C11 C1 120.69(12)
C13 C12 C11 119.00(12)
C13 C12 C26 121.68(12)
C11 C12 C26 119.25(12)
C14 C13 C12 122.82(13)
C14 C13 H13A 118.6
C12 C13 H13A 118.6
C15 C14 C13 117.14(12)
C15 C14 C10 120.49(12)
C13 C14 C10 122.05(12)
C14 C15 C16 122.88(13)
C14 C15 H15A 118.6
C16 C15 H15A 118.6
C15 C16 C11 119.23(13)
C15 C16 C62 121.10(12)
C11 C16 C62 119.41(12)
C17 C10 C18 109.16(13)
C17 C10 C19 107.48(12)
C18 C10 C19 108.88(13)
C17 C10 C14 111.49(12)
C18 C10 C14 107.49(12)
C19 C10 C14 112.29(12)
C10 C17 H17A 109.5
C10 C17 H17B 109.5
H17A C17 H17B 109.5
C10 C17 H17C 109.5
H17A C17 H17C 109.5
H17B C17 H17C 109.5
C10 C18 H18A 109.5
C10 C18 H18B 109.5
H18A C18 H18B 109.5
C10 C18 H18C 109.5
H18A C18 H18C 109.5
H18B C18 H18C 109.5
C10 C19 H19A 109.5
C10 C19 H19B 109.5
H19A C19 H19B 109.5
C10 C19 H19C 109.5
H19A C19 H19C 109.5
H19B C19 H19C 109.5
C26 C21 C22 118.93(12)
C26 C21 C2 120.82(12)
C22 C21 C2 120.18(12)
C23 C22 C21 119.16(12)
C23 C22 C36 120.90(12)
C21 C22 C36 119.80(12)
C24 C23 C22 122.80(13)
C24 C23 H23A 118.6
C22 C23 H23A 118.6
C23 C24 C25 117.54(13)
C23 C24 C20 118.73(12)
C25 C24 C20 123.67(12)
C24 C25 C26 122.32(13)
C24 C25 H25A 118.8
C26 C25 H25A 118.8
C25 C26 C21 119.20(12)
C25 C26 C12 121.52(12)
C21 C26 C12 119.24(12)
C27 C20 C28 108.22(12)
C27 C20 C24 111.65(11)
C28 C20 C24 110.43(11)
C27 C20 C29 108.82(12)
C28 C20 C29 108.71(12)
C24 C20 C29 108.94(11)
C20 C27 H27A 109.5
C20 C27 H27B 109.5
H27A C27 H27B 109.5
C20 C27 H27C 109.5
H27A C27 H27C 109.5
H27B C27 H27C 109.5
C20 C28 H28A 109.5
C20 C28 H28B 109.5
H28A C28 H28B 109.5
C20 C28 H28C 109.5
H28A C28 H28C 109.5
H28B C28 H28C 109.5
C20 C29 H29A 109.5
C20 C29 H29B 109.5
H29A C29 H29B 109.5
C20 C29 H29C 109.5
H29A C29 H29C 109.5
H29B C29 H29C 109.5
C36 C31 C32 118.74(12)
C36 C31 C3 120.59(12)
C32 C31 C3 120.66(12)
C33 C32 C31 119.28(13)
C33 C32 C46 121.44(12)
C31 C32 C46 119.28(12)
C32 C33 C34 122.76(13)
C32 C33 H33A 118.6
C34 C33 H33A 118.6
C35 C34 C33 117.31(13)
C35 C34 C30 123.39(13)
C33 C34 C30 119.29(12)
C34 C35 C36 122.64(13)
C34 C35 H35A 118.7
C36 C35 H35A 118.7
C35 C36 C31 119.22(12)
C35 C36 C22 121.46(12)
C31 C36 C22 119.27(12)
C34 C30 C39 110.01(13)
C34 C30 C37 112.44(12)
C39 C30 C37 108.40(14)
C34 C30 C38 108.11(13)
C39 C30 C38 109.77(15)
C37 C30 C38 108.08(14)
C30 C37 H37A 109.5
C30 C37 H37B 109.5
H37A C37 H37B 109.5
C30 C37 H37C 109.5
H37A C37 H37C 109.5
H37B C37 H37C 109.5
C30 C38 H38A 109.5
C30 C38 H38B 109.5
H38A C38 H38B 109.5
C30 C38 H38C 109.5
H38A C38 H38C 109.5
H38B C38 H38C 109.5
C30 C39 H39A 109.5
C30 C39 H39B 109.5
H39A C39 H39B 109.5
C30 C39 H39C 109.5
H39A C39 H39C 109.5
H39B C39 H39C 109.5
C42 C41 C46 118.87(12)
C42 C41 C4 120.76(13)
C46 C41 C4 120.37(13)
C43 C42 C41 119.35(13)
C43 C42 C56 121.06(13)
C41 C42 C56 119.57(12)
C44 C43 C42 122.17(13)
C44 C43 H43A 118.9
C42 C43 H43A 118.9
C43 C44 C45 117.91(13)
C43 C44 C40 123.19(13)
C45 C44 C40 118.90(13)
C44 C45 C46 122.41(13)
C44 C45 H45A 118.8
C46 C45 H45A 118.8
C45 C46 C41 119.28(13)
C45 C46 C32 121.08(13)
C41 C46 C32 119.64(12)
C48 C40 C44 108.53(12)
C48 C40 C49 109.10(13)
C44 C40 C49 109.37(12)
C48 C40 C47 109.15(12)
C44 C40 C47 111.71(12)
C49 C40 C47 108.94(13)
C40 C47 H47A 109.5
C40 C47 H47B 109.5
H47A C47 H47B 109.5
C40 C47 H47C 109.5
H47A C47 H47C 109.5
H47B C47 H47C 109.5
C40 C48 H48A 109.5
C40 C48 H48B 109.5
H48A C48 H48B 109.5
C40 C48 H48C 109.5
H48A C48 H48C 109.5
H48B C48 H48C 109.5
C40 C49 H49A 109.5
C40 C49 H49B 109.5
H49A C49 H49B 109.5
C40 C49 H49C 109.5
H49A C49 H49C 109.5
H49B C49 H49C 109.5
C52 C51 C56 118.76(13)
C52 C51 C5 120.63(12)
C56 C51 C5 120.60(12)
C53 C52 C51 119.31(13)
C53 C52 C66 121.33(13)
C51 C52 C66 119.34(12)
C54 C53 C52 122.50(13)
C54 C53 H53A 118.8
C52 C53 H53A 118.8
C55 C54 C53 117.31(13)
C55 C54 C50 120.09(13)
C53 C54 C50 122.59(13)
C54 C55 C56 122.76(13)
C54 C55 H55A 118.6
C56 C55 H55A 118.6
C55 C56 C51 119.22(13)
C55 C56 C42 121.69(13)
C51 C56 C42 119.06(12)
C57 C50 C58 108.86(12)
C57 C50 C54 112.57(12)
C58 C50 C54 109.47(12)
C57 C50 C59 107.17(13)
C58 C50 C59 108.80(12)
C54 C50 C59 109.89(12)
C50 C57 H57A 109.5
C50 C57 H57B 109.5
H57A C57 H57B 109.5
C50 C57 H57C 109.5
H57A C57 H57C 109.5
H57B C57 H57C 109.5
C50 C58 H58A 109.5
C50 C58 H58B 109.5
H58A C58 H58B 109.5
C50 C58 H58C 109.5
H58A C58 H58C 109.5
H58B C58 H58C 109.5
C50 C59 H59A 109.5
C50 C59 H59B 109.5
H59A C59 H59B 109.5
C50 C59 H59C 109.5
H59A C59 H59C 109.5
H59B C59 H59C 109.5
C62 C61 C66 118.97(12)
C62 C61 C6 120.42(12)
C66 C61 C6 120.53(12)
C63 C62 C61 119.23(13)
C63 C62 C16 120.93(12)
C61 C62 C16 119.67(12)
C64 C63 C62 122.59(13)
C64 C63 H63A 118.7
C62 C63 H63A 118.7
C63 C64 C65 117.44(13)
C63 C64 C60 122.44(13)
C65 C64 C60 120.08(13)
C66 C65 C64 122.65(13)
C66 C65 H65A 118.7
C64 C65 H65A 118.7
C65 C66 C61 118.99(13)
C65 C66 C52 121.72(13)
C61 C66 C52 119.29(12)
C68 C60 C67 108.85(13)
C68 C60 C69 109.63(14)
C67 C60 C69 107.15(14)
C68 C60 C64 109.35(13)
C67 C60 C64 112.07(12)
C69 C60 C64 109.76(12)
C60 C67 H67A 109.5
C60 C67 H67B 109.5
H67A C67 H67B 109.5
C60 C67 H67C 109.5
H67A C67 H67C 109.5
H67B C67 H67C 109.5
C60 C68 H68A 109.5
C60 C68 H68B 109.5
H68A C68 H68B 109.5
C60 C68 H68C 109.5
H68A C68 H68C 109.5
H68B C68 H68C 109.5
C60 C69 H69A 109.5
C60 C69 H69B 109.5
H69A C69 H69B 109.5
C60 C69 H69C 109.5
H69A C69 H69C 109.5
H69B C69 H69C 109.5

loop_
_geom_bond_atom_site_label_1
_geom_bond_atom_site_label_2
_geom_bond_distance
C1 C2 1.4163(19)
C1 C6 1.4190(19)
C1 C11 1.4436(18)
C2 C3 1.4157(19)
C2 C21 1.4468(19)
C3 C4 1.4148(19)
C3 C31 1.4465(19)
C4 C5 1.4161(19)
C4 C41 1.4434(19)
C5 C6 1.4163(19)
C5 C51 1.4451(19)
C6 C61 1.4407(19)
C11 C16 1.4193(19)
C11 C12 1.4208(19)
C12 C13 1.3975(19)
C12 C26 1.4748(19)
C13 C14 1.393(2)
C13 H13A 0.9500
C14 C15 1.391(2)
C14 C10 1.5404(19)
C15 C16 1.3928(19)
C15 H15A 0.9500
C16 C62 1.4677(19)
C10 C17 1.528(2)
C10 C18 1.534(2)
C10 C19 1.536(2)
C17 H17A 0.9800
C17 H17B 0.9800
C17 H17C 0.9800
C18 H18A 0.9800
C18 H18B 0.9800
C18 H18C 0.9800
C19 H19A 0.9800
C19 H19B 0.9800
C19 H19C 0.9800
C21 C26 1.4156(19)
C21 C22 1.4193(19)
C22 C23 1.3911(19)
C22 C36 1.4667(19)
C23 C24 1.3864(19)
C23 H23A 0.9500
C24 C25 1.392(2)
C24 C20 1.5380(19)
C25 C26 1.3987(19)
C25 H25A 0.9500
C20 C27 1.5294(19)
C20 C28 1.535(2)
C20 C29 1.539(2)
C27 H27A 0.9800
C27 H27B 0.9800
C27 H27C 0.9800
C28 H28A 0.9800
C28 H28B 0.9800
C28 H28C 0.9800
C29 H29A 0.9800
C29 H29B 0.9800
C29 H29C 0.9800
C31 C36 1.4155(19)
C31 C32 1.4160(19)
C32 C33 1.391(2)
C32 C46 1.467(2)
C33 C34 1.392(2)
C33 H33A 0.9500
C34 C35 1.383(2)
C34 C30 1.529(2)
C35 C36 1.3999(19)
C35 H35A 0.9500
C30 C39 1.530(2)
C30 C37 1.537(2)
C30 C38 1.539(2)
C37 H37A 0.9800
C37 H37B 0.9800
C37 H37C 0.9800
C38 H38A 0.9800
C38 H38B 0.9800
C38 H38C 0.9800
C39 H39A 0.9800
C39 H39B 0.9800
C39 H39C 0.9800
C41 C42 1.414(2)
C41 C46 1.4165(19)
C42 C43 1.4010(19)
C42 C56 1.467(2)
C43 C44 1.383(2)
C43 H43A 0.9500
C44 C45 1.390(2)
C44 C40 1.5346(19)
C45 C46 1.3930(19)
C45 H45A 0.9500
C40 C48 1.531(2)
C40 C49 1.535(2)
C40 C47 1.536(2)
C47 H47A 0.9800
C47 H47B 0.9800
C47 H47C 0.9800
C48 H48A 0.9800
C48 H48B 0.9800
C48 H48C 0.9800
C49 H49A 0.9800
C49 H49B 0.9800
C49 H49C 0.9800
C51 C52 1.411(2)
C51 C56 1.4209(19)
C52 C53 1.4019(19)
C52 C66 1.4678(19)
C53 C54 1.390(2)
C53 H53A 0.9500
C54 C55 1.389(2)
C54 C50 1.536(2)
C55 C56 1.394(2)
C55 H55A 0.9500
C50 C57 1.522(2)
C50 C58 1.532(2)
C50 C59 1.540(2)
C57 H57A 0.9800
C57 H57B 0.9800
C57 H57C 0.9800
C58 H58A 0.9800
C58 H58B 0.9800
C58 H58C 0.9800
C59 H59A 0.9800
C59 H59B 0.9800
C59 H59C 0.9800
C61 C62 1.4137(19)
C61 C66 1.4204(19)
C62 C63 1.400(2)
C63 C64 1.384(2)
C63 H63A 0.9500
C64 C65 1.395(2)
C64 C60 1.535(2)
C65 C66 1.394(2)
C65 H65A 0.9500
C60 C68 1.529(2)
C60 C67 1.531(2)
C60 C69 1.531(2)
C67 H67A 0.9800
C67 H67B 0.9800
C67 H67C 0.9800
C68 H68A 0.9800
C68 H68B 0.9800
C68 H68C 0.9800
C69 H69A 0.9800
C69 H69B 0.9800
C69 H69C 0.9800

loop_
_geom_torsion_atom_site_label_1
_geom_torsion_atom_site_label_2
_geom_torsion_atom_site_label_3
_geom_torsion_atom_site_label_4
_geom_torsion
C6 C1 C2 C3 -0.40(19)
C11 C1 C2 C3 -177.42(12)
C6 C1 C2 C21 177.56(12)
C11 C1 C2 C21 0.53(19)
C1 C2 C3 C4 -0.28(19)
C21 C2 C3 C4 -178.24(12)
C1 C2 C3 C31 178.33(12)
C21 C2 C3 C31 0.38(19)
C2 C3 C4 C5 0.52(19)
C31 C3 C4 C5 -178.09(12)
C2 C3 C4 C41 179.69(12)
C31 C3 C4 C41 1.08(19)
C3 C4 C5 C6 -0.09(19)
C41 C4 C5 C6 -179.26(12)
C3 C4 C5 C51 179.58(12)
C41 C4 C5 C51 0.40(19)
C4 C5 C6 C1 -0.59(19)
C51 C5 C6 C1 179.74(12)
C4 C5 C6 C61 176.67(12)
C51 C5 C6 C61 -2.99(19)
C2 C1 C6 C5 0.84(19)
C11 C1 C6 C5 177.86(12)
C2 C1 C6 C61 -176.42(12)
C11 C1 C6 C61 0.61(19)
C2 C1 C11 C16 177.75(12)
C6 C1 C11 C16 0.73(19)
C2 C1 C11 C12 1.81(19)
C6 C1 C11 C12 -175.21(12)
C16 C11 C12 C13 -1.73(19)
C1 C11 C12 C13 174.27(12)
C16 C11 C12 C26 -178.62(12)
C1 C11 C12 C26 -2.62(19)
C11 C12 C13 C14 0.5(2)
C26 C12 C13 C14 177.29(13)
C12 C13 C14 C15 1.8(2)
C12 C13 C14 C10 -171.70(13)
C13 C14 C15 C16 -3.0(2)
C10 C14 C15 C16 170.64(13)
C14 C15 C16 C11 1.8(2)
C14 C15 C16 C62 -172.34(13)
C12 C11 C16 C15 0.64(19)
C1 C11 C16 C15 -175.38(12)
C12 C11 C16 C62 174.89(12)
C1 C11 C16 C62 -1.13(19)
C15 C14 C10 C17 151.60(14)
C13 C14 C10 C17 -35.06(19)
C15 C14 C10 C18 -88.81(16)
C13 C14 C10 C18 84.53(17)
C15 C14 C10 C19 30.92(19)
C13 C14 C10 C19 -155.74(14)
C3 C2 C21 C26 175.92(12)
C1 C2 C21 C26 -2.04(19)
C3 C2 C21 C22 -1.10(19)
C1 C2 C21 C22 -179.05(12)
C26 C21 C22 C23 -1.41(19)
C2 C21 C22 C23 175.66(12)
C26 C21 C22 C36 -177.22(12)
C2 C21 C22 C36 -0.15(19)
C21 C22 C23 C24 0.3(2)
C36 C22 C23 C24 176.10(13)
C22 C23 C24 C25 1.6(2)
C22 C23 C24 C20 -175.70(13)
C23 C24 C25 C26 -2.5(2)
C20 C24 C25 C26 174.66(13)
C24 C25 C26 C21 1.4(2)
C24 C25 C26 C12 -176.21(13)
C22 C21 C26 C25 0.56(19)
C2 C21 C26 C25 -176.49(12)
C22 C21 C26 C12 178.25(12)
C2 C21 C26 C12 1.20(19)
C13 C12 C26 C25 1.9(2)
C11 C12 C26 C25 178.75(12)
C13 C12 C26 C21 -175.69(12)
C11 C12 C26 C21 1.11(19)
C23 C24 C20 C27 -175.80(13)
C25 C24 C20 C27 7.10(19)
C23 C24 C20 C28 -55.34(17)
C25 C24 C20 C28 127.56(14)
C23 C24 C20 C29 63.98(16)
C25 C24 C20 C29 -113.12(15)
C2 C3 C31 C36 1.64(19)
C4 C3 C31 C36 -179.74(12)
C2 C3 C31 C32 -177.52(12)
C4 C3 C31 C32 1.10(19)
C36 C31 C32 C33 -0.8(2)
C3 C31 C32 C33 178.41(13)
C36 C31 C32 C46 178.71(12)
C3 C31 C32 C46 -2.1(2)
C31 C32 C33 C34 1.5(2)
C46 C32 C33 C34 -177.98(13)
C32 C33 C34 C35 -0.2(2)
C32 C33 C34 C30 178.68(14)
C33 C34 C35 C36 -1.8(2)
C30 C34 C35 C36 179.35(14)
C34 C35 C36 C31 2.5(2)
C34 C35 C36 C22 -174.90(13)
C32 C31 C36 C35 -1.13(19)
C3 C31 C36 C35 179.69(12)
C32 C31 C36 C22 176.31(12)
C3 C31 C36 C22 -2.87(19)
C23 C22 C36 C35 3.8(2)
C21 C22 C36 C35 179.51(12)
C23 C22 C36 C31 -173.61(12)
C21 C22 C36 C31 2.13(19)
C35 C34 C30 C39 -123.59(16)
C33 C34 C30 C39 57.58(19)
C35 C34 C30 C37 -2.7(2)
C33 C34 C30 C37 178.49(14)
C35 C34 C30 C38 116.55(16)
C33 C34 C30 C38 -62.28(18)
C3 C4 C41 C42 177.75(12)
C5 C4 C41 C42 -3.1(2)
C3 C4 C41 C46 -2.2(2)
C5 C4 C41 C46 176.96(12)
C46 C41 C42 C43 0.1(2)
C4 C41 C42 C43 -179.82(12)
C46 C41 C42 C56 -178.41(12)
C4 C41 C42 C56 1.6(2)
C41 C42 C43 C44 -0.3(2)
C56 C42 C43 C44 178.26(13)
C42 C43 C44 C45 -0.1(2)
C42 C43 C44 C40 -179.25(13)
C43 C44 C45 C46 0.7(2)
C40 C44 C45 C46 179.84(13)
C44 C45 C46 C41 -0.8(2)
C44 C45 C46 C32 178.34(13)
C42 C41 C46 C45 0.4(2)
C4 C41 C46 C45 -179.65(12)
C42 C41 C46 C32 -178.79(12)
C4 C41 C46 C32 1.2(2)
C33 C32 C46 C45 1.3(2)
C31 C32 C46 C45 -178.18(13)
C33 C32 C46 C41 -179.56(13)
C31 C32 C46 C41 1.0(2)
C43 C44 C40 C48 118.32(15)
C45 C44 C40 C48 -60.78(17)
C43 C44 C40 C49 -122.75(15)
C45 C44 C40 C49 58.15(18)
C43 C44 C40 C47 -2.1(2)
C45 C44 C40 C47 178.83(13)
C4 C5 C51 C52 -175.87(12)
C6 C5 C51 C52 3.79(19)
C4 C5 C51 C56 3.76(19)
C6 C5 C51 C56 -176.58(12)
C56 C51 C52 C53 2.21(19)
C5 C51 C52 C53 -178.16(12)
C56 C51 C52 C66 -179.19(12)
C5 C51 C52 C66 0.45(19)
C51 C52 C53 C54 1.2(2)
C66 C52 C53 C54 -177.37(13)
C52 C53 C54 C55 -2.9(2)
C52 C53 C54 C50 177.37(13)
C53 C54 C55 C56 1.2(2)
C50 C54 C55 C56 -179.07(13)
C54 C55 C56 C51 2.1(2)
C54 C55 C56 C42 -176.10(13)
C52 C51 C56 C55 -3.8(2)
C5 C51 C56 C55 176.55(12)
C52 C51 C56 C42 174.47(12)
C5 C51 C56 C42 -5.16(19)
C43 C42 C56 C55 2.2(2)
C41 C42 C56 C55 -179.28(13)
C43 C42 C56 C51 -176.05(13)
C41 C42 C56 C51 2.5(2)
C55 C54 C50 C57 176.20(13)
C53 C54 C50 C57 -4.1(2)
C55 C54 C50 C58 -62.58(17)
C53 C54 C50 C58 117.14(15)
C55 C54 C50 C59 56.85(18)
C53 C54 C50 C59 -123.43(15)
C5 C6 C61 C62 -178.81(12)
C1 C6 C61 C62 -1.55(19)
C5 C6 C61 C66 -2.09(19)
C1 C6 C61 C66 175.17(12)
C66 C61 C62 C63 -0.33(19)
C6 C61 C62 C63 176.43(12)
C66 C61 C62 C16 -175.63(12)
C6 C61 C62 C16 1.14(19)
C15 C16 C62 C63 -0.9(2)
C11 C16 C62 C63 -175.02(12)
C15 C16 C62 C61 174.34(12)
C11 C16 C62 C61 0.19(19)
C61 C62 C63 C64 -2.6(2)
C16 C62 C63 C64 172.63(13)
C62 C63 C64 C65 2.5(2)
C62 C63 C64 C60 -175.44(13)
C63 C64 C65 C66 0.6(2)
C60 C64 C65 C66 178.58(13)
C64 C65 C66 C61 -3.4(2)
C64 C65 C66 C52 176.74(13)
C62 C61 C66 C65 3.22(19)
C6 C61 C66 C65 -173.54(12)
C62 C61 C66 C52 -176.95(12)
C6 C61 C66 C52 6.29(19)
C53 C52 C66 C65 -7.0(2)
C51 C52 C66 C65 174.37(13)
C53 C52 C66 C61 173.13(12)
C51 C52 C66 C61 -5.45(19)
C63 C64 C60 C68 114.76(16)
C65 C64 C60 C68 -63.10(18)
C63 C64 C60 C67 -6.0(2)
C65 C64 C60 C67 176.11(14)
C63 C64 C60 C69 -124.95(15)
C65 C64 C60 C69 57.19(18)

loop_
_cod_related_entry_id
_cod_related_entry_database
_cod_related_entry_code
1 ChemSpider 9333862
